data_4518185
loop_
_publ_author_name
'Kang, Taeho'
'Erbay, Tu\(g\,ce G.'
'Xu, Kane L.'
'Gallego, Gary M.'
'Burtea, Alexander'
'Nair, Sajiv K.'
'Patman, Ryan L.'
'Zhou, Ru'
'Sutton, Scott C.'
'McAlpine, Indrawan J.'
'Liu, Peng'
'Engle, Keary M.'

_publ_section_title
;
 Multifaceted Substrate--Ligand Interactions Promote the Copper-Catalyzed
 Hydroboration of Benzylidenecyclobutanes and Related Compounds
;
_journal_name_full 'ACS Catalysis'
_journal_page_first 13075
_journal_page_last 13083
_journal_paper_doi 10.1021/acscatal.0c03622
_journal_year 2020
_chemical_formula_moiety 'C60 H40 Cl2 Cu2 F8 P4, 2(C4 H8 O)'
_chemical_formula_sum 'C68 H56 Cl2 Cu2 F8 O2 P4'
_chemical_formula_weight 1378.98
_space_group_crystal_system triclinic
_space_group_IT_number 2
_space_group_name_Hall '-P 1'
_space_group_name_H-M_alt 'P -1'
_atom_sites_solution_hydrogens geom
_atom_sites_solution_primary direct
_audit_creation_date 2019-12-20
_audit_creation_method
;
Olex2 1.2
(compiled 2018.05.29 svn.r3508 for OlexSys, GUI svn.r5506)
;
_cell_angle_alpha 90.177(2)
_cell_angle_beta 93.026(2)
_cell_angle_gamma 114.592(2)
_cell_formula_units_Z 2
_cell_length_a 13.3478(9)
_cell_length_b 14.0620(9)
_cell_length_c 17.8249(12)
_cell_measurement_reflns_used 6367
_cell_measurement_temperature 100
_cell_measurement_theta_max 24.60
_cell_measurement_theta_min 2.76
_cell_volume 3036.8(4)
_computing_molecular_graphics 'Olex2 (Dolomanov et al., 2009)'
_computing_publication_material 'Olex2 (Dolomanov et al., 2009)'
_computing_structure_refinement 'ShelXL (Sheldrick, 2015)'
_computing_structure_solution 'ShelXS (Sheldrick, 2008)'
_diffrn_ambient_temperature 100.0
_diffrn_measured_fraction_theta_full 0.998
_diffrn_measured_fraction_theta_max 0.996
_diffrn_measurement_device_type 'Bruker APEX-II CCD'
_diffrn_measurement_method '\f and \w scans'
_diffrn_radiation_type MoK\a
_diffrn_radiation_wavelength 0.71073
_diffrn_reflns_av_unetI/netI 0.0928
_diffrn_reflns_Laue_measured_fraction_full 0.998
_diffrn_reflns_Laue_measured_fraction_max 0.996
_diffrn_reflns_limit_h_max 16
_diffrn_reflns_limit_h_min -16
_diffrn_reflns_limit_k_max 17
_diffrn_reflns_limit_k_min -17
_diffrn_reflns_limit_l_max 21
_diffrn_reflns_limit_l_min -21
_diffrn_reflns_number 24144
_diffrn_reflns_point_group_measured_fraction_full 0.998
_diffrn_reflns_point_group_measured_fraction_max 0.996
_diffrn_reflns_theta_full 25.242
_diffrn_reflns_theta_max 25.718
_diffrn_reflns_theta_min 1.593
_diffrn_standards_number 0
_exptl_absorpt_coefficient_mu 0.965
_exptl_absorpt_correction_T_max 1.000
_exptl_absorpt_correction_T_min 0.756
_exptl_absorpt_correction_type multi-scan
_exptl_absorpt_process_details sadabs
_exptl_crystal_colour colourless
_exptl_crystal_colour_primary colourless
_exptl_crystal_density_diffrn 1.508
_exptl_crystal_description block
_exptl_crystal_F_000 1408
_exptl_crystal_size_max 0.26
_exptl_crystal_size_mid 0.19
_exptl_crystal_size_min 0.15
_refine_diff_density_max 0.645
_refine_diff_density_min -0.498
_refine_diff_density_rms 0.112
_refine_ls_extinction_method none
_refine_ls_goodness_of_fit_ref 1.018
_refine_ls_hydrogen_treatment constr
_refine_ls_matrix_type full
_refine_ls_number_parameters 776
_refine_ls_number_reflns 24144
_refine_ls_number_restraints 0
_refine_ls_restrained_S_all 1.018
_refine_ls_R_factor_all 0.0951
_refine_ls_R_factor_gt 0.0560
_refine_ls_shift/su_max 0.001
_refine_ls_shift/su_mean 0.000
_refine_ls_structure_factor_coef Fsqd
_refine_ls_weighting_details 'w=1/[\s^2^(Fo^2^)+(0.0448P)^2^+2.1388P] where P=(Fo^2^+2Fc^2^)/3'
_refine_ls_weighting_scheme calc
_refine_ls_wR_factor_gt 0.1090
_refine_ls_wR_factor_ref 0.1236
_reflns_Friedel_coverage 0.000
_reflns_number_gt 17007
_reflns_number_total 24144
_reflns_threshold_expression 'I > 2\s(I)'
_cod_data_source_file cs0c03622_si_002.cif
_cod_data_source_block engle223
_cod_database_code 4518185
_shelx_shelxl_version_number 2018/1
_shelx_space_group_comment
;
The symmetry employed for this shelxl refinement is uniquely defined
by the following loop, which should always be used as a source of
symmetry information in preference to the above space-group names.
They are only intended as comments.
;
_shelx_estimated_absorpt_t_max 0.869
_shelx_estimated_absorpt_t_min 0.788
_olex2_refinement_description
;
1. Twinned data refinement
 Scales: 0.5180(7)
 0.4820(7)
2. Fixed Uiso
 At 1.2 times of:
  All C(H) groups, All C(H,H) groups
3.a Secondary CH2 refined with riding coordinates:
 C60(H60A,H60B), C61(H61A,H61B), C62(H62A,H62B), C55(H55A,H55B), C59(H59A,
 H59B), C58(H58A,H58B), C56(H56A,H56B), C57(H57A,H57B)
3.b Aromatic/amide H refined with riding coordinates:
 C64(H64), C50(H50), C33(H33), C20(H20), C66(H66), C15(H15), C17(H17),
 C65(H65), C54(H54), C24(H24), C38(H38), C36(H36), C32(H32), C14(H14), C48(H48),
  C16(H16), C67(H67), C53(H53), C12(H12), C30(H30), C2(H2), C44(H44), C21(H21),
 C6(H6), C35(H35), C47(H47), C27(H27), C8(H8), C3(H3), C29(H29), C39(H39),
 C26(H26), C41(H41), C45(H45), C42(H42), C23(H23), C5(H5), C51(H51), C11(H11),
 C9(H9)
;
_olex2_submission_special_instructions 'No special instructions were received'

loop_
_space_group_symop_operation_xyz
'x, y, z'
'-x, -y, -z'

loop_
_atom_site_label
_atom_site_type_symbol
_atom_site_fract_x
_atom_site_fract_y
_atom_site_fract_z
_atom_site_U_iso_or_equiv
_atom_site_adp_type
_atom_site_occupancy
_atom_site_site_symmetry_order
_atom_site_calc_flag
_atom_site_refinement_flags_posn
_atom_site_refinement_flags_adp
_atom_site_refinement_flags_occupancy
_atom_site_disorder_assembly
_atom_site_disorder_group
Cu2 Cu 0.50117(5) 0.70390(5) 0.73426(3) 0.01890(17) Uani 1 1 d . . . . .
Cu1 Cu 0.30367(5) 0.52315(5) 0.76678(4) 0.02066(18) Uani 1 1 d . . . . .
Cl2 Cl 0.45244(11) 0.62909(10) 0.85073(7) 0.0209(3) Uani 1 1 d . . . . .
Cl1 Cl 0.38363(11) 0.56716(10) 0.65184(7) 0.0221(3) Uani 1 1 d . . . . .
P4 P 0.50111(12) 0.86118(11) 0.71168(8) 0.0172(3) Uani 1 1 d . . . . .
P2 P 0.13746(12) 0.52272(11) 0.78391(8) 0.0187(3) Uani 1 1 d . . . . .
P1 P 0.23046(12) 0.35455(12) 0.79909(8) 0.0208(4) Uani 1 1 d . . . . .
P3 P 0.67373(12) 0.76677(11) 0.69466(8) 0.0179(3) Uani 1 1 d . . . . .
F7 F 0.7285(3) 1.1778(3) 0.95563(18) 0.0403(10) Uani 1 1 d . . . . .
F3 F -0.1872(3) 0.2865(3) 0.53742(18) 0.0418(10) Uani 1 1 d . . . . .
F5 F 0.8010(3) 0.4857(3) 0.51396(17) 0.0367(9) Uani 1 1 d . . . . .
F8 F 0.0828(3) 0.9016(3) 0.63852(19) 0.0470(10) Uani 1 1 d . . . . .
F4 F 0.1335(3) 0.9202(2) 0.88931(19) 0.0401(9) Uani 1 1 d . . . . .
F6 F 1.0087(3) 1.0287(3) 0.9271(2) 0.0507(11) Uani 1 1 d . . . . .
F1 F 0.4905(3) 0.1661(3) 0.9694(2) 0.0540(11) Uani 1 1 d . . . . .
O2 O -0.2472(3) 0.4698(3) 0.8317(2) 0.0437(12) Uani 1 1 d . . . . .
F2 F 0.0077(3) 0.1073(3) 0.5232(2) 0.0655(13) Uani 1 1 d . . . . .
C49 C 0.3782(4) 0.8813(4) 0.6842(3) 0.0189(13) Uani 1 1 d . . . . .
O1 O -0.4305(4) 0.2158(3) 0.6589(3) 0.0493(13) Uani 1 1 d . . . . .
C43 C 0.5733(4) 0.9623(4) 0.7843(3) 0.0188(13) Uani 1 1 d . . . . .
C37 C 0.7829(4) 0.8418(4) 0.7645(3) 0.0196(13) Uani 1 1 d . . . . .
C64 C 0.7474(4) 0.9026(4) 0.5718(3) 0.0198(13) Uani 1 1 d . . . . .
H64 H 0.801859 0.876157 0.567643 0.024 Uiso 1 1 calc R . . . .
C50 C 0.2860(5) 0.7943(5) 0.6557(3) 0.0259(15) Uani 1 1 d . . . . .
H50 H 0.291327 0.729894 0.647237 0.031 Uiso 1 1 calc R . . . .
C13 C 0.1233(4) 0.3485(4) 0.8618(3) 0.0194(13) Uani 1 1 d . . . . .
C33 C 0.8454(5) 0.6061(5) 0.6153(3) 0.0279(15) Uani 1 1 d . . . . .
H33 H 0.909588 0.594896 0.627858 0.033 Uiso 1 1 calc R . . . .
C20 C 0.0665(5) 0.4587(4) 0.6366(3) 0.0216(13) Uani 1 1 d . . . . .
H20 H 0.142093 0.497074 0.627339 0.026 Uiso 1 1 calc R . . . .
C22 C -0.1148(5) 0.3458(4) 0.5939(3) 0.0267(15) Uani 1 1 d . . . . .
C66 C 0.6642(5) 1.0152(4) 0.5282(3) 0.0257(14) Uani 1 1 d . . . . .
H66 H 0.661750 1.066208 0.494233 0.031 Uiso 1 1 calc R . . . .
C31 C 0.7247(4) 0.6892(4) 0.6393(3) 0.0199(13) Uani 1 1 d . . . . .
C18 C 0.0859(4) 0.4276(4) 0.8583(3) 0.0169(12) Uani 1 1 d . . . . .
C15 C 0.0052(4) 0.2718(4) 0.9634(3) 0.0259(14) Uani 1 1 d . . . . .
H15 H -0.024219 0.217437 0.998202 0.031 Uiso 1 1 calc R . . . .
C25 C 0.1244(5) 0.6395(4) 0.8160(3) 0.0186(13) Uani 1 1 d . . . . .
C17 C 0.0100(4) 0.4284(4) 0.9091(3) 0.0230(13) Uani 1 1 d . . . . .
H17 H -0.015116 0.482507 0.907893 0.028 Uiso 1 1 calc R . . . .
C65 C 0.7438(4) 0.9761(4) 0.5223(3) 0.0238(14) Uani 1 1 d . . . . .
H65 H 0.795248 0.999996 0.484305 0.029 Uiso 1 1 calc R . . . .
C54 C 0.3687(5) 0.9754(5) 0.6953(3) 0.0263(14) Uani 1 1 d . . . . .
H54 H 0.431171 1.035595 0.713810 0.032 Uiso 1 1 calc R . . . .
C24 C -0.0804(4) 0.4029(4) 0.7204(3) 0.0240(14) Uani 1 1 d . . . . .
H24 H -0.105490 0.403977 0.769143 0.029 Uiso 1 1 calc R . . . .
C38 C 0.8874(5) 0.9134(4) 0.7458(3) 0.0289(15) Uani 1 1 d . . . . .
H38 H 0.905865 0.919213 0.694770 0.035 Uiso 1 1 calc R . . . .
C36 C 0.6578(5) 0.6357(4) 0.5774(3) 0.0248(14) Uani 1 1 d . . . . .
H36 H 0.592797 0.645397 0.564633 0.030 Uiso 1 1 calc R . . . .
C32 C 0.8196(5) 0.6746(4) 0.6580(3) 0.0267(14) Uani 1 1 d . . . . .
H32 H 0.866785 0.711367 0.700076 0.032 Uiso 1 1 calc R . . . .
C14 C 0.0831(4) 0.2704(4) 0.9148(3) 0.0226(13) Uani 1 1 d . . . . .
H14 H 0.108712 0.216775 0.917704 0.027 Uiso 1 1 calc R . . . .
C48 C 0.5527(4) 0.9363(4) 0.8586(3) 0.0236(14) Uani 1 1 d . . . . .
H48 H 0.502527 0.867361 0.869750 0.028 Uiso 1 1 calc R . . . .
C46 C 0.6771(5) 1.1061(4) 0.8984(3) 0.0252(14) Uani 1 1 d . . . . .
C16 C -0.0288(4) 0.3504(4) 0.9611(3) 0.0256(14) Uani 1 1 d . . . . .
H16 H -0.079809 0.351859 0.995802 0.031 Uiso 1 1 calc R . . . .
C67 C 0.5889(4) 0.9804(4) 0.5832(3) 0.0193(13) Uani 1 1 d . . . . .
H67 H 0.534385 1.006920 0.586587 0.023 Uiso 1 1 calc R . . . .
C53 C 0.2695(5) 0.9820(5) 0.6798(3) 0.0312(16) Uani 1 1 d . . . . .
H53 H 0.262710 1.045778 0.687934 0.037 Uiso 1 1 calc R . . . .
C68 C 0.5927(4) 0.9064(4) 0.6337(3) 0.0155(12) Uani 1 1 d . . . . .
C12 C 0.0436(5) 0.2093(4) 0.7132(3) 0.0291(15) Uani 1 1 d . . . . .
H12 H 0.000654 0.205536 0.754804 0.035 Uiso 1 1 calc R . . . .
C30 C 0.0298(5) 0.6566(4) 0.8114(3) 0.0239(14) Uani 1 1 d . . . . .
H30 H -0.037507 0.603114 0.791314 0.029 Uiso 1 1 calc R . . . .
C52 C 0.1814(5) 0.8948(5) 0.6527(3) 0.0291(15) Uani 1 1 d . . . . .
C4 C 0.4254(5) 0.2051(5) 0.9311(4) 0.0345(16) Uani 1 1 d . . . . .
C2 C 0.3731(5) 0.3424(5) 0.9107(3) 0.0281(15) Uani 1 1 d . . . . .
H2 H 0.379992 0.410628 0.923275 0.034 Uiso 1 1 calc R . . . .
C44 C 0.6489(5) 1.0630(4) 0.7689(3) 0.0308(16) Uani 1 1 d . . . . .
H44 H 0.664169 1.081717 0.718212 0.037 Uiso 1 1 calc R . . . .
C21 C -0.0075(5) 0.4020(5) 0.5785(3) 0.0291(15) Uani 1 1 d . . . . .
H21 H 0.016011 0.402370 0.529065 0.035 Uiso 1 1 calc R . . . .
C34 C 0.7763(5) 0.5551(4) 0.5545(3) 0.0263(14) Uani 1 1 d . . . . .
C63 C 0.6724(4) 0.8662(4) 0.6280(3) 0.0168(12) Uani 1 1 d . . . . .
C6 C 0.2940(5) 0.1889(4) 0.8324(3) 0.0340(16) Uani 1 1 d . . . . .
H6 H 0.244782 0.149229 0.792005 0.041 Uiso 1 1 calc R . . . .
C19 C 0.0312(4) 0.4599(4) 0.7083(3) 0.0189(13) Uani 1 1 d . . . . .
C35 C 0.6835(5) 0.5679(5) 0.5333(3) 0.0305(15) Uani 1 1 d . . . . .
H35 H 0.638067 0.532189 0.490285 0.037 Uiso 1 1 calc R . . . .
C47 C 0.6036(5) 1.0083(4) 0.9166(3) 0.0253(14) Uani 1 1 d . . . . .
H47 H 0.588051 0.990645 0.967369 0.030 Uiso 1 1 calc R . . . .
C27 C 0.2261(5) 0.8143(4) 0.8707(3) 0.0266(14) Uani 1 1 d . . . . .
H27 H 0.292690 0.868413 0.891002 0.032 Uiso 1 1 calc R . . . .
C8 C 0.2162(5) 0.2771(5) 0.6571(3) 0.0373(17) Uani 1 1 d . . . . .
H8 H 0.292867 0.321680 0.659520 0.045 Uiso 1 1 calc R . . . .
C7 C 0.1567(5) 0.2698(4) 0.7191(3) 0.0251(14) Uani 1 1 d . . . . .
C3 C 0.4342(5) 0.3013(5) 0.9523(3) 0.0319(15) Uani 1 1 d . . . . .
H3 H 0.480829 0.338634 0.994412 0.038 Uiso 1 1 calc R . . . .
C29 C 0.0321(5) 0.7519(5) 0.8360(3) 0.0266(15) Uani 1 1 d . . . . .
H29 H -0.032676 0.764321 0.832828 0.032 Uiso 1 1 calc R . . . .
C1 C 0.3013(4) 0.2871(4) 0.8507(3) 0.0233(14) Uani 1 1 d . . . . .
C39 C 0.9638(5) 0.9757(5) 0.8001(4) 0.0369(17) Uani 1 1 d . . . . .
H39 H 1.035066 1.024016 0.787417 0.044 Uiso 1 1 calc R . . . .
C26 C 0.2226(5) 0.7196(4) 0.8460(3) 0.0256(14) Uani 1 1 d . . . . .
H26 H 0.288168 0.708520 0.849439 0.031 Uiso 1 1 calc R . . . .
C41 C 0.8329(5) 0.8959(5) 0.8950(3) 0.0334(16) Uani 1 1 d . . . . .
H41 H 0.815382 0.890369 0.946221 0.040 Uiso 1 1 calc R . . . .
C45 C 0.7020(5) 1.1359(5) 0.8261(3) 0.0351(16) Uani 1 1 d . . . . .
H45 H 0.754055 1.204444 0.815773 0.042 Uiso 1 1 calc R . . . .
C42 C 0.7573(5) 0.8332(5) 0.8389(3) 0.0269(15) Uani 1 1 d . . . . .
H42 H 0.686892 0.783757 0.852155 0.032 Uiso 1 1 calc R . . . .
C60 C -0.2689(5) 0.4830(5) 0.9592(3) 0.0409(17) Uani 1 1 d . . . . .
H60A H -0.192587 0.518124 0.981807 0.049 Uiso 1 1 calc R . . . .
H60B H -0.319411 0.446876 0.998794 0.049 Uiso 1 1 calc R . . . .
C28 C 0.1304(5) 0.8268(5) 0.8646(3) 0.0264(14) Uani 1 1 d . . . . .
C61 C -0.3043(6) 0.5607(5) 0.9187(3) 0.0433(18) Uani 1 1 d . . . . .
H61A H -0.380395 0.548579 0.930131 0.052 Uiso 1 1 calc R . . . .
H61B H -0.253813 0.633669 0.933533 0.052 Uiso 1 1 calc R . . . .
C23 C -0.1547(5) 0.3453(4) 0.6639(3) 0.0252(14) Uani 1 1 d . . . . .
H23 H -0.230589 0.306648 0.672430 0.030 Uiso 1 1 calc R . . . .
C5 C 0.3582(5) 0.1476(5) 0.8726(4) 0.0423(18) Uani 1 1 d . . . . .
H5 H 0.355007 0.080852 0.859351 0.051 Uiso 1 1 calc R . . . .
C40 C 0.9338(5) 0.9658(5) 0.8733(4) 0.0325(16) Uani 1 1 d . . . . .
C51 C 0.1862(5) 0.8016(5) 0.6396(3) 0.0308(15) Uani 1 1 d . . . . .
H51 H 0.123026 0.742804 0.620060 0.037 Uiso 1 1 calc R . . . .
C11 C -0.0077(5) 0.1536(5) 0.6464(3) 0.0351(16) Uani 1 1 d . . . . .
H11 H -0.085146 0.112652 0.641789 0.042 Uiso 1 1 calc R . . . .
C10 C 0.0568(6) 0.1602(5) 0.5885(4) 0.0420(18) Uani 1 1 d . . . . .
C62 C -0.2981(6) 0.5398(5) 0.8370(3) 0.053(2) Uani 1 1 d . . . . .
H62A H -0.373114 0.508532 0.812005 0.064 Uiso 1 1 calc R . . . .
H62B H -0.254348 0.605875 0.812121 0.064 Uiso 1 1 calc R . . . .
C9 C 0.1670(6) 0.2209(5) 0.5914(4) 0.0456(19) Uani 1 1 d . . . . .
H9 H 0.209253 0.224660 0.549350 0.055 Uiso 1 1 calc R . . . .
C55 C -0.4531(7) 0.2816(6) 0.7107(4) 0.062(2) Uani 1 1 d . . . . .
H55A H -0.393711 0.308733 0.751167 0.075 Uiso 1 1 calc R . . . .
H55B H -0.523935 0.241546 0.733879 0.075 Uiso 1 1 calc R . . . .
C59 C -0.2764(5) 0.4083(5) 0.8963(4) 0.0390(17) Uani 1 1 d . . . . .
H59A H -0.224827 0.375233 0.907104 0.047 Uiso 1 1 calc R . . . .
H59B H -0.352283 0.352763 0.889145 0.047 Uiso 1 1 calc R . . . .
C58 C -0.4610(7) 0.2354(7) 0.5860(4) 0.069(3) Uani 1 1 d . . . . .
H58A H -0.518520 0.170393 0.562401 0.083 Uiso 1 1 calc R . . . .
H58B H -0.396313 0.259814 0.554702 0.083 Uiso 1 1 calc R . . . .
C56 C -0.4591(6) 0.3681(6) 0.6680(4) 0.057(2) Uani 1 1 d . . . . .
H56A H -0.385455 0.426909 0.665545 0.068 Uiso 1 1 calc R . . . .
H56B H -0.510339 0.393801 0.689603 0.068 Uiso 1 1 calc R . . . .
C57 C -0.5032(7) 0.3149(6) 0.5910(4) 0.072(3) Uani 1 1 d . . . . .
H57A H -0.584913 0.282946 0.587250 0.087 Uiso 1 1 calc R . . . .
H57B H -0.476100 0.365807 0.550445 0.087 Uiso 1 1 calc R . . . .

loop_
_atom_site_aniso_label
_atom_site_aniso_U_11
_atom_site_aniso_U_22
_atom_site_aniso_U_33
_atom_site_aniso_U_23
_atom_site_aniso_U_13
_atom_site_aniso_U_12
Cu2 0.0185(4) 0.0160(4) 0.0185(4) 0.0026(3) 0.0037(3) 0.0032(3)
Cu1 0.0166(4) 0.0210(4) 0.0198(4) 0.0011(3) 0.0050(3) 0.0028(3)
Cl2 0.0189(7) 0.0227(8) 0.0158(7) 0.0021(6) 0.0007(6) 0.0033(6)
Cl1 0.0209(8) 0.0209(8) 0.0169(7) -0.0029(6) 0.0057(6) 0.0008(6)
P4 0.0171(8) 0.0161(8) 0.0161(7) 0.0013(6) 0.0011(6) 0.0047(7)
P2 0.0170(8) 0.0198(8) 0.0154(7) 0.0000(7) 0.0033(6) 0.0035(7)
P1 0.0190(8) 0.0205(8) 0.0184(8) -0.0013(7) 0.0050(7) 0.0033(7)
P3 0.0177(8) 0.0191(8) 0.0151(7) 0.0030(6) 0.0024(6) 0.0057(7)
F7 0.046(2) 0.031(2) 0.028(2) -0.0103(17) -0.0072(18) 0.0018(18)
F3 0.037(2) 0.039(2) 0.036(2) -0.0134(18) -0.0151(18) 0.0050(18)
F5 0.046(2) 0.043(2) 0.0294(19) -0.0057(18) 0.0052(17) 0.026(2)
F8 0.031(2) 0.079(3) 0.043(2) 0.010(2) 0.0063(18) 0.034(2)
F4 0.039(2) 0.025(2) 0.054(2) -0.0091(18) 0.0004(18) 0.0122(17)
F6 0.056(3) 0.036(2) 0.050(2) -0.014(2) -0.025(2) 0.011(2)
F1 0.061(3) 0.063(3) 0.059(2) 0.029(2) 0.020(2) 0.045(2)
O2 0.046(3) 0.042(3) 0.042(3) 0.001(2) 0.026(2) 0.015(3)
F2 0.055(3) 0.072(3) 0.039(2) -0.030(2) 0.000(2) -0.004(2)
C49 0.019(3) 0.026(3) 0.013(3) 0.002(3) 0.004(2) 0.010(3)
O1 0.055(3) 0.035(3) 0.054(3) 0.008(3) -0.005(3) 0.016(3)
C43 0.021(3) 0.020(3) 0.017(3) 0.001(3) 0.000(3) 0.010(3)
C37 0.022(3) 0.016(3) 0.022(3) 0.007(3) 0.001(3) 0.009(3)
C64 0.016(3) 0.028(3) 0.015(3) 0.001(3) 0.000(2) 0.008(3)
C50 0.023(4) 0.029(4) 0.024(3) 0.006(3) 0.002(3) 0.009(3)
C13 0.015(3) 0.025(3) 0.013(3) -0.005(3) 0.002(2) 0.003(3)
C33 0.022(3) 0.039(4) 0.027(3) -0.002(3) 0.000(3) 0.017(3)
C20 0.020(3) 0.022(3) 0.022(3) 0.003(3) 0.003(3) 0.008(3)
C22 0.025(4) 0.021(3) 0.031(4) -0.004(3) -0.012(3) 0.008(3)
C66 0.031(4) 0.024(3) 0.016(3) 0.006(3) 0.001(3) 0.005(3)
C31 0.022(3) 0.024(3) 0.013(3) 0.007(3) 0.008(3) 0.008(3)
C18 0.012(3) 0.016(3) 0.016(3) -0.001(2) 0.004(2) -0.002(2)
C15 0.027(3) 0.026(3) 0.015(3) 0.007(3) 0.009(3) 0.001(3)
C25 0.023(3) 0.018(3) 0.010(3) 0.004(2) 0.010(2) 0.003(3)
C17 0.016(3) 0.029(3) 0.022(3) 0.001(3) 0.004(3) 0.007(3)
C65 0.022(3) 0.031(3) 0.011(3) 0.003(3) 0.007(2) 0.004(3)
C54 0.027(4) 0.030(4) 0.020(3) 0.001(3) 0.001(3) 0.009(3)
C24 0.020(3) 0.028(3) 0.022(3) 0.001(3) 0.005(3) 0.007(3)
C38 0.025(4) 0.030(4) 0.023(3) 0.006(3) -0.003(3) 0.003(3)
C36 0.027(3) 0.033(4) 0.020(3) 0.000(3) 0.000(3) 0.017(3)
C32 0.026(3) 0.029(3) 0.020(3) -0.001(3) -0.004(3) 0.007(3)
C14 0.027(3) 0.017(3) 0.022(3) -0.002(3) 0.004(3) 0.007(3)
C48 0.019(3) 0.022(3) 0.025(3) 0.000(3) 0.006(3) 0.003(3)
C46 0.030(4) 0.022(3) 0.019(3) -0.004(3) -0.005(3) 0.006(3)
C16 0.022(3) 0.029(4) 0.021(3) -0.004(3) 0.009(3) 0.005(3)
C67 0.020(3) 0.021(3) 0.018(3) -0.001(3) -0.003(3) 0.011(3)
C53 0.038(4) 0.041(4) 0.024(3) 0.002(3) 0.006(3) 0.025(3)
C68 0.017(3) 0.014(3) 0.011(3) 0.000(2) 0.002(2) 0.002(2)
C12 0.033(4) 0.024(3) 0.025(3) 0.001(3) 0.005(3) 0.007(3)
C30 0.018(3) 0.027(3) 0.020(3) -0.001(3) -0.001(3) 0.003(3)
C52 0.027(4) 0.048(5) 0.019(3) 0.014(3) 0.010(3) 0.022(3)
C4 0.034(4) 0.040(4) 0.037(4) 0.024(3) 0.019(3) 0.020(3)
C2 0.034(4) 0.028(4) 0.027(3) 0.000(3) 0.004(3) 0.017(3)
C44 0.040(4) 0.021(3) 0.019(3) 0.000(3) -0.004(3) 0.002(3)
C21 0.027(4) 0.036(4) 0.023(3) -0.004(3) 0.000(3) 0.012(3)
C34 0.039(4) 0.026(4) 0.019(3) 0.001(3) 0.011(3) 0.017(3)
C63 0.016(3) 0.015(3) 0.014(3) -0.004(2) -0.004(2) 0.001(2)
C6 0.032(4) 0.019(3) 0.043(4) 0.001(3) 0.005(3) 0.003(3)
C19 0.017(3) 0.017(3) 0.017(3) -0.001(3) 0.001(3) 0.002(3)
C35 0.036(4) 0.037(4) 0.019(3) -0.007(3) -0.006(3) 0.017(3)
C47 0.029(4) 0.026(4) 0.017(3) 0.003(3) 0.004(3) 0.008(3)
C27 0.026(4) 0.026(4) 0.021(3) -0.001(3) 0.006(3) 0.003(3)
C8 0.033(4) 0.034(4) 0.032(4) -0.009(3) 0.009(3) 0.000(3)
C7 0.024(3) 0.021(3) 0.027(3) -0.006(3) 0.003(3) 0.005(3)
C3 0.034(4) 0.041(4) 0.026(3) 0.001(3) 0.007(3) 0.021(3)
C29 0.022(3) 0.030(4) 0.031(4) 0.002(3) 0.003(3) 0.014(3)
C1 0.022(3) 0.022(3) 0.024(3) 0.004(3) 0.012(3) 0.005(3)
C39 0.033(4) 0.026(4) 0.044(4) 0.008(3) -0.004(3) 0.005(3)
C26 0.021(3) 0.029(4) 0.024(3) 0.000(3) 0.006(3) 0.007(3)
C41 0.043(4) 0.043(4) 0.020(3) -0.004(3) -0.005(3) 0.025(4)
C45 0.041(4) 0.021(3) 0.026(4) 0.006(3) 0.000(3) -0.004(3)
C42 0.027(4) 0.030(4) 0.027(3) 0.001(3) 0.002(3) 0.014(3)
C60 0.036(4) 0.043(4) 0.035(4) -0.001(3) -0.006(3) 0.009(3)
C28 0.034(4) 0.019(3) 0.025(3) 0.000(3) 0.005(3) 0.010(3)
C61 0.052(5) 0.048(4) 0.038(4) -0.006(4) 0.001(4) 0.029(4)
C23 0.015(3) 0.027(3) 0.028(3) 0.002(3) 0.001(3) 0.004(3)
C5 0.051(5) 0.015(3) 0.060(5) 0.006(3) 0.018(4) 0.012(3)
C40 0.040(4) 0.020(4) 0.032(4) -0.006(3) -0.016(3) 0.009(3)
C51 0.018(3) 0.039(4) 0.024(3) 0.006(3) 0.000(3) 0.002(3)
C11 0.029(4) 0.031(4) 0.032(4) -0.006(3) -0.005(3) 0.001(3)
C10 0.048(5) 0.037(4) 0.029(4) -0.015(3) 0.009(3) 0.005(4)
C62 0.081(6) 0.052(5) 0.039(4) 0.008(4) 0.015(4) 0.038(5)
C9 0.047(5) 0.041(4) 0.032(4) -0.016(3) 0.013(3) 0.000(4)
C55 0.072(6) 0.056(5) 0.044(5) 0.008(4) 0.021(4) 0.010(5)
C59 0.025(4) 0.035(4) 0.060(5) 0.003(4) -0.002(3) 0.015(3)
C58 0.073(6) 0.088(7) 0.049(5) -0.025(5) -0.031(5) 0.043(5)
C56 0.069(6) 0.056(5) 0.060(5) -0.016(4) -0.018(4) 0.043(5)
C57 0.104(7) 0.067(6) 0.059(5) -0.017(5) -0.037(5) 0.053(6)

loop_
_atom_type_symbol
_atom_type_description
_atom_type_scat_dispersion_real
_atom_type_scat_dispersion_imag
_atom_type_scat_source
C C 0.0033 0.0016 'International Tables Vol C Tables 4.2.6.8 and 6.1.1.4'
H H 0.0000 0.0000 'International Tables Vol C Tables 4.2.6.8 and 6.1.1.4'
Cl Cl 0.1484 0.1585 'International Tables Vol C Tables 4.2.6.8 and 6.1.1.4'
Cu Cu 0.3201 1.2651 'International Tables Vol C Tables 4.2.6.8 and 6.1.1.4'
F F 0.0171 0.0103 'International Tables Vol C Tables 4.2.6.8 and 6.1.1.4'
O O 0.0106 0.0060 'International Tables Vol C Tables 4.2.6.8 and 6.1.1.4'
P P 0.1023 0.0942 'International Tables Vol C Tables 4.2.6.8 and 6.1.1.4'

loop_
_geom_angle_atom_site_label_1
_geom_angle_atom_site_label_2
_geom_angle_atom_site_label_3
_geom_angle
_geom_angle_site_symmetry_1
_geom_angle_site_symmetry_3
_geom_angle_publ_flag
Cl2 Cu2 Cu1 52.69(4) . . ?
Cl2 Cu2 Cl1 101.41(5) . . ?
Cl1 Cu2 Cu1 51.45(4) . . ?
P4 Cu2 Cu1 122.50(5) . . ?
P4 Cu2 Cl2 119.65(5) . . ?
P4 Cu2 Cl1 115.05(5) . . ?
P4 Cu2 P3 88.04(6) . . ?
P3 Cu2 Cu1 147.77(5) . . ?
P3 Cu2 Cl2 123.98(6) . . ?
P3 Cu2 Cl1 109.12(5) . . ?
Cl2 Cu1 Cu2 51.46(4) . . ?
Cl1 Cu1 Cu2 52.36(4) . . ?
Cl1 Cu1 Cl2 101.10(5) . . ?
P2 Cu1 Cu2 125.74(5) . . ?
P2 Cu1 Cl2 117.15(5) . . ?
P2 Cu1 Cl1 120.77(6) . . ?
P1 Cu1 Cu2 146.67(5) . . ?
P1 Cu1 Cl2 112.31(6) . . ?
P1 Cu1 Cl1 119.08(6) . . ?
P1 Cu1 P2 87.14(6) . . ?
Cu2 Cl2 Cu1 75.84(4) . . ?
Cu1 Cl1 Cu2 76.19(4) . . ?
C49 P4 Cu2 124.2(2) . . ?
C49 P4 C43 104.2(2) . . ?
C49 P4 C68 106.4(2) . . ?
C43 P4 Cu2 115.19(17) . . ?
C43 P4 C68 102.1(2) . . ?
C68 P4 Cu2 102.25(17) . . ?
C18 P2 Cu1 102.18(17) . . ?
C25 P2 Cu1 121.45(19) . . ?
C25 P2 C18 105.9(2) . . ?
C25 P2 C19 108.0(3) . . ?
C19 P2 Cu1 115.69(17) . . ?
C19 P2 C18 100.7(2) . . ?
C13 P1 Cu1 102.69(19) . . ?
C7 P1 Cu1 111.0(2) . . ?
C7 P1 C13 105.2(2) . . ?
C7 P1 C1 106.1(3) . . ?
C1 P1 Cu1 126.50(19) . . ?
C1 P1 C13 103.1(2) . . ?
C37 P3 Cu2 115.58(19) . . ?
C37 P3 C31 107.3(2) . . ?
C37 P3 C63 103.4(2) . . ?
C31 P3 Cu2 123.18(19) . . ?
C31 P3 C63 102.5(2) . . ?
C63 P3 Cu2 101.84(17) . . ?
C59 O2 C62 105.1(5) . . ?
C50 C49 P4 117.1(4) . . ?
C50 C49 C54 118.8(5) . . ?
C54 C49 P4 124.0(4) . . ?
C58 O1 C55 108.3(5) . . ?
C48 C43 P4 117.9(4) . . ?
C48 C43 C44 118.7(5) . . ?
C44 C43 P4 123.5(4) . . ?
C38 C37 P3 123.2(4) . . ?
C42 C37 P3 117.6(4) . . ?
C42 C37 C38 119.0(5) . . ?
C65 C64 H64 119.4 . . ?
C65 C64 C63 121.1(5) . . ?
C63 C64 H64 119.4 . . ?
C49 C50 H50 119.9 . . ?
C51 C50 C49 120.3(5) . . ?
C51 C50 H50 119.9 . . ?
C18 C13 P1 118.3(4) . . ?
C18 C13 C14 119.8(5) . . ?
C14 C13 P1 121.8(4) . . ?
C32 C33 H33 120.7 . . ?
C34 C33 H33 120.7 . . ?
C34 C33 C32 118.6(5) . . ?
C21 C20 H20 119.7 . . ?
C21 C20 C19 120.6(5) . . ?
C19 C20 H20 119.7 . . ?
F3 C22 C23 118.0(5) . . ?
C21 C22 F3 118.5(5) . . ?
C21 C22 C23 123.5(5) . . ?
C65 C66 H66 119.8 . . ?
C67 C66 H66 119.8 . . ?
C67 C66 C65 120.4(5) . . ?
C36 C31 P3 115.9(4) . . ?
C36 C31 C32 119.0(5) . . ?
C32 C31 P3 124.9(4) . . ?
C13 C18 P2 116.9(4) . . ?
C13 C18 C17 119.2(5) . . ?
C17 C18 P2 123.9(4) . . ?
C14 C15 H15 119.8 . . ?
C16 C15 H15 119.8 . . ?
C16 C15 C14 120.3(5) . . ?
C30 C25 P2 126.4(4) . . ?
C30 C25 C26 118.6(5) . . ?
C26 C25 P2 115.0(4) . . ?
C18 C17 H17 120.0 . . ?
C16 C17 C18 120.1(5) . . ?
C16 C17 H17 120.0 . . ?
C64 C65 C66 119.6(5) . . ?
C64 C65 H65 120.2 . . ?
C66 C65 H65 120.2 . . ?
C49 C54 H54 119.6 . . ?
C53 C54 C49 120.7(5) . . ?
C53 C54 H54 119.6 . . ?
C19 C24 H24 119.1 . . ?
C23 C24 H24 119.1 . . ?
C23 C24 C19 121.8(5) . . ?
C37 C38 H38 119.5 . . ?
C39 C38 C37 121.1(6) . . ?
C39 C38 H38 119.5 . . ?
C31 C36 H36 119.2 . . ?
C31 C36 C35 121.7(5) . . ?
C35 C36 H36 119.2 . . ?
C33 C32 C31 119.9(5) . . ?
C33 C32 H32 120.0 . . ?
C31 C32 H32 120.0 . . ?
C13 C14 H14 120.2 . . ?
C15 C14 C13 119.7(5) . . ?
C15 C14 H14 120.2 . . ?
C43 C48 H48 119.3 . . ?
C47 C48 C43 121.4(5) . . ?
C47 C48 H48 119.3 . . ?
F7 C46 C47 118.1(5) . . ?
F7 C46 C45 118.4(5) . . ?
C47 C46 C45 123.5(5) . . ?
C15 C16 C17 120.9(5) . . ?
C15 C16 H16 119.5 . . ?
C17 C16 H16 119.5 . . ?
C66 C67 H67 120.0 . . ?
C66 C67 C68 120.1(5) . . ?
C68 C67 H67 120.0 . . ?
C54 C53 H53 120.8 . . ?
C52 C53 C54 118.4(5) . . ?
C52 C53 H53 120.8 . . ?
C67 C68 P4 123.1(4) . . ?
C67 C68 C63 119.9(5) . . ?
C63 C68 P4 117.0(4) . . ?
C7 C12 H12 119.7 . . ?
C7 C12 C11 120.6(6) . . ?
C11 C12 H12 119.7 . . ?
C25 C30 H30 119.8 . . ?
C25 C30 C29 120.5(5) . . ?
C29 C30 H30 119.8 . . ?
C53 C52 F8 118.0(5) . . ?
C51 C52 F8 118.5(6) . . ?
C51 C52 C53 123.5(5) . . ?
C3 C4 F1 117.9(6) . . ?
C5 C4 F1 118.5(6) . . ?
C5 C4 C3 123.6(6) . . ?
C3 C2 H2 119.0 . . ?
C3 C2 C1 122.0(6) . . ?
C1 C2 H2 119.0 . . ?
C43 C44 H44 119.5 . . ?
C45 C44 C43 121.0(6) . . ?
C45 C44 H44 119.5 . . ?
C20 C21 H21 120.8 . . ?
C22 C21 C20 118.3(6) . . ?
C22 C21 H21 120.8 . . ?
F5 C34 C33 118.1(5) . . ?
C35 C34 F5 118.2(5) . . ?
C35 C34 C33 123.6(5) . . ?
C64 C63 P3 122.4(4) . . ?
C64 C63 C68 118.8(5) . . ?
C68 C63 P3 118.8(4) . . ?
C1 C6 H6 119.8 . . ?
C1 C6 C5 120.4(6) . . ?
C5 C6 H6 119.8 . . ?
C20 C19 P2 117.3(4) . . ?
C20 C19 C24 118.5(5) . . ?
C24 C19 P2 123.7(4) . . ?
C36 C35 H35 121.5 . . ?
C34 C35 C36 117.0(5) . . ?
C34 C35 H35 121.5 . . ?
C48 C47 H47 121.2 . . ?
C46 C47 C48 117.7(6) . . ?
C46 C47 H47 121.2 . . ?
C26 C27 H27 121.3 . . ?
C28 C27 H27 121.3 . . ?
C28 C27 C26 117.3(5) . . ?
C7 C8 H8 119.3 . . ?
C7 C8 C9 121.4(6) . . ?
C9 C8 H8 119.3 . . ?
C12 C7 P1 124.7(5) . . ?
C8 C7 P1 116.3(4) . . ?
C8 C7 C12 118.5(5) . . ?
C4 C3 C2 117.5(6) . . ?
C4 C3 H3 121.3 . . ?
C2 C3 H3 121.3 . . ?
C30 C29 H29 121.0 . . ?
C28 C29 C30 118.1(5) . . ?
C28 C29 H29 121.0 . . ?
C2 C1 P1 116.5(4) . . ?
C6 C1 P1 125.2(5) . . ?
C6 C1 C2 118.2(6) . . ?
C38 C39 H39 121.1 . . ?
C38 C39 C40 117.9(6) . . ?
C40 C39 H39 121.1 . . ?
C25 C26 H26 119.2 . . ?
C27 C26 C25 121.5(5) . . ?
C27 C26 H26 119.2 . . ?
C42 C41 H41 121.3 . . ?
C40 C41 H41 121.3 . . ?
C40 C41 C42 117.4(6) . . ?
C46 C45 C44 117.8(6) . . ?
C46 C45 H45 121.1 . . ?
C44 C45 H45 121.1 . . ?
C37 C42 C41 121.1(6) . . ?
C37 C42 H42 119.4 . . ?
C41 C42 H42 119.4 . . ?
H60A C60 H60B 109.2 . . ?
C61 C60 H60A 111.3 . . ?
C61 C60 H60B 111.3 . . ?
C59 C60 H60A 111.3 . . ?
C59 C60 H60B 111.3 . . ?
C59 C60 C61 102.1(5) . . ?
C27 C28 F4 117.4(5) . . ?
C27 C28 C29 124.0(5) . . ?
C29 C28 F4 118.6(5) . . ?
C60 C61 H61A 110.9 . . ?
C60 C61 H61B 110.9 . . ?
H61A C61 H61B 108.9 . . ?
C62 C61 C60 104.3(5) . . ?
C62 C61 H61A 110.9 . . ?
C62 C61 H61B 110.9 . . ?
C22 C23 H23 121.4 . . ?
C24 C23 C22 117.2(5) . . ?
C24 C23 H23 121.4 . . ?
C4 C5 C6 118.3(6) . . ?
C4 C5 H5 120.9 . . ?
C6 C5 H5 120.9 . . ?
F6 C40 C39 118.0(6) . . ?
F6 C40 C41 118.4(6) . . ?
C41 C40 C39 123.5(6) . . ?
C50 C51 H51 120.9 . . ?
C52 C51 C50 118.3(6) . . ?
C52 C51 H51 120.9 . . ?
C12 C11 H11 121.1 . . ?
C10 C11 C12 117.8(6) . . ?
C10 C11 H11 121.1 . . ?
C11 C10 F2 118.3(6) . . ?
C9 C10 F2 118.3(6) . . ?
C9 C10 C11 123.2(6) . . ?
O2 C62 C61 107.9(5) . . ?
O2 C62 H62A 110.1 . . ?
O2 C62 H62B 110.1 . . ?
C61 C62 H62A 110.1 . . ?
C61 C62 H62B 110.1 . . ?
H62A C62 H62B 108.4 . . ?
C8 C9 H9 120.9 . . ?
C10 C9 C8 118.3(6) . . ?
C10 C9 H9 120.9 . . ?
O1 C55 H55A 110.3 . . ?
O1 C55 H55B 110.3 . . ?
O1 C55 C56 107.1(6) . . ?
H55A C55 H55B 108.5 . . ?
C56 C55 H55A 110.3 . . ?
C56 C55 H55B 110.3 . . ?
O2 C59 C60 105.4(5) . . ?
O2 C59 H59A 110.7 . . ?
O2 C59 H59B 110.7 . . ?
C60 C59 H59A 110.7 . . ?
C60 C59 H59B 110.7 . . ?
H59A C59 H59B 108.8 . . ?
O1 C58 H58A 110.0 . . ?
O1 C58 H58B 110.0 . . ?
O1 C58 C57 108.4(6) . . ?
H58A C58 H58B 108.4 . . ?
C57 C58 H58A 110.0 . . ?
C57 C58 H58B 110.0 . . ?
C55 C56 H56A 111.6 . . ?
C55 C56 H56B 111.6 . . ?
C55 C56 C57 101.1(6) . . ?
H56A C56 H56B 109.4 . . ?
C57 C56 H56A 111.6 . . ?
C57 C56 H56B 111.6 . . ?
C58 C57 C56 104.7(5) . . ?
C58 C57 H57A 110.8 . . ?
C58 C57 H57B 110.8 . . ?
C56 C57 H57A 110.8 . . ?
C56 C57 H57B 110.8 . . ?
H57A C57 H57B 108.9 . . ?

loop_
_geom_bond_atom_site_label_1
_geom_bond_atom_site_label_2
_geom_bond_distance
_geom_bond_site_symmetry_2
_geom_bond_publ_flag
Cu2 Cu1 2.8878(9) . ?
Cu2 Cl2 2.3296(15) . ?
Cu2 Cl1 2.3549(14) . ?
Cu2 P4 2.2495(16) . ?
Cu2 P3 2.2507(16) . ?
Cu1 Cl2 2.3689(14) . ?
Cu1 Cl1 2.3257(15) . ?
Cu1 P2 2.2529(16) . ?
Cu1 P1 2.2466(17) . ?
P4 C49 1.820(5) . ?
P4 C43 1.829(5) . ?
P4 C68 1.836(5) . ?
P2 C18 1.833(5) . ?
P2 C25 1.816(5) . ?
P2 C19 1.832(5) . ?
P1 C13 1.836(5) . ?
P1 C7 1.813(5) . ?
P1 C1 1.817(6) . ?
P3 C37 1.818(5) . ?
P3 C31 1.818(5) . ?
P3 C63 1.843(5) . ?
F7 C46 1.368(5) . ?
F3 C22 1.366(5) . ?
F5 C34 1.368(6) . ?
F8 C52 1.369(6) . ?
F4 C28 1.366(6) . ?
F6 C40 1.364(6) . ?
F1 C4 1.363(7) . ?
O2 C62 1.414(7) . ?
O2 C59 1.414(7) . ?
F2 C10 1.359(6) . ?
C49 C50 1.395(6) . ?
C49 C54 1.396(7) . ?
O1 C55 1.434(8) . ?
O1 C58 1.404(8) . ?
C43 C48 1.385(7) . ?
C43 C44 1.393(7) . ?
C37 C38 1.396(7) . ?
C37 C42 1.382(7) . ?
C64 H64 0.9500 . ?
C64 C65 1.374(7) . ?
C64 C63 1.397(7) . ?
C50 H50 0.9500 . ?
C50 C51 1.393(8) . ?
C13 C18 1.397(7) . ?
C13 C14 1.399(7) . ?
C33 H33 0.9500 . ?
C33 C32 1.387(7) . ?
C33 C34 1.370(7) . ?
C20 H20 0.9500 . ?
C20 C21 1.384(7) . ?
C20 C19 1.388(7) . ?
C22 C21 1.361(8) . ?
C22 C23 1.380(8) . ?
C66 H66 0.9500 . ?
C66 C65 1.393(7) . ?
C66 C67 1.382(7) . ?
C31 C36 1.383(6) . ?
C31 C32 1.390(7) . ?
C18 C17 1.397(7) . ?
C15 H15 0.9500 . ?
C15 C14 1.393(7) . ?
C15 C16 1.359(7) . ?
C25 C30 1.379(7) . ?
C25 C26 1.401(6) . ?
C17 H17 0.9500 . ?
C17 C16 1.384(7) . ?
C65 H65 0.9500 . ?
C54 H54 0.9500 . ?
C54 C53 1.378(8) . ?
C24 H24 0.9500 . ?
C24 C19 1.396(7) . ?
C24 C23 1.370(6) . ?
C38 H38 0.9500 . ?
C38 C39 1.375(7) . ?
C36 H36 0.9500 . ?
C36 C35 1.392(7) . ?
C32 H32 0.9500 . ?
C14 H14 0.9500 . ?
C48 H48 0.9500 . ?
C48 C47 1.380(6) . ?
C46 C47 1.368(8) . ?
C46 C45 1.371(8) . ?
C16 H16 0.9500 . ?
C67 H67 0.9500 . ?
C67 C68 1.393(7) . ?
C53 H53 0.9500 . ?
C53 C52 1.362(7) . ?
C68 C63 1.405(7) . ?
C12 H12 0.9500 . ?
C12 C7 1.388(7) . ?
C12 C11 1.399(7) . ?
C30 H30 0.9500 . ?
C30 C29 1.396(7) . ?
C52 C51 1.358(8) . ?
C4 C3 1.359(8) . ?
C4 C5 1.356(8) . ?
C2 H2 0.9500 . ?
C2 C3 1.371(8) . ?
C2 C1 1.390(7) . ?
C44 H44 0.9500 . ?
C44 C45 1.382(7) . ?
C21 H21 0.9500 . ?
C34 C35 1.360(8) . ?
C6 H6 0.9500 . ?
C6 C1 1.381(7) . ?
C6 C5 1.392(8) . ?
C35 H35 0.9500 . ?
C47 H47 0.9500 . ?
C27 H27 0.9500 . ?
C27 C26 1.383(7) . ?
C27 C28 1.360(8) . ?
C8 H8 0.9500 . ?
C8 C7 1.375(7) . ?
C8 C9 1.382(7) . ?
C3 H3 0.9500 . ?
C29 H29 0.9500 . ?
C29 C28 1.366(7) . ?
C39 H39 0.9500 . ?
C39 C40 1.377(8) . ?
C26 H26 0.9500 . ?
C41 H41 0.9500 . ?
C41 C42 1.394(7) . ?
C41 C40 1.373(8) . ?
C45 H45 0.9500 . ?
C42 H42 0.9500 . ?
C60 H60A 0.9900 . ?
C60 H60B 0.9900 . ?
C60 C61 1.529(8) . ?
C60 C59 1.504(8) . ?
C61 H61A 0.9900 . ?
C61 H61B 0.9900 . ?
C61 C62 1.498(8) . ?
C23 H23 0.9500 . ?
C5 H5 0.9500 . ?
C51 H51 0.9500 . ?
C11 H11 0.9500 . ?
C11 C10 1.358(8) . ?
C10 C9 1.358(8) . ?
C62 H62A 0.9900 . ?
C62 H62B 0.9900 . ?
C9 H9 0.9500 . ?
C55 H55A 0.9900 . ?
C55 H55B 0.9900 . ?
C55 C56 1.465(9) . ?
C59 H59A 0.9900 . ?
C59 H59B 0.9900 . ?
C58 H58A 0.9900 . ?
C58 H58B 0.9900 . ?
C58 C57 1.451(9) . ?
C56 H56A 0.9900 . ?
C56 H56B 0.9900 . ?
C56 C57 1.527(8) . ?
C57 H57A 0.9900 . ?
C57 H57B 0.9900 . ?

loop_
_twin_individual_id
_twin_individual_mass_fraction_refined
1 0.5180(7)
2 0.4820(7)
